data_7206405
loop_
_publ_author_name
'Kawade, Vitthal A.'
'Kumbhar, Avinash S.'
'Erxleben, Andrea'
'Pachfule, Pradip'
'Banerjee, Rahul'

_publ_section_title
;
 Hydrogen bond directed honeycomb-like porous network structure of
 tris(bipyridyl-glycoluril)cobalt(iii) chloride
;
_journal_issue 17
_journal_name_full CrystEngComm
_journal_page_first 5289
_journal_paper_doi 10.1039/c1ce05376k
_journal_volume 13
_journal_year 2011
_chemical_formula_sum 'C42 H56 Cl3 Co N18 O19'
_chemical_formula_weight 1282.38
_chemical_name_systematic
;
?
;
_space_group_IT_number 163
_symmetry_cell_setting trigonal
_symmetry_space_group_name_Hall '-P 3 2c'
_symmetry_space_group_name_H-M 'P -3 1 c'
_atom_sites_solution_hydrogens geom
_atom_sites_solution_primary direct
_atom_sites_solution_secondary difmap
_audit_creation_method SHELXL-97
_cell_angle_alpha 90.00
_cell_angle_beta 90.00
_cell_angle_gamma 120.00
_cell_formula_units_Z 2
_cell_length_a 18.870(2)
_cell_length_b 18.870(2)
_cell_length_c 9.7466(12)
_cell_measurement_reflns_used 19509
_cell_measurement_temperature 293(2)
_cell_measurement_theta_max 25.33
_cell_measurement_theta_min 3.25
_cell_volume 3005.6(6)
_computing_cell_refinement
;
CrysAlisPro, Oxford Diffraction Ltd.,
Version 1.171.33.31 (release 08-01-2009 CrysAlis171 .NET)
(compiled Jan 8 2009,16:24:04)
;
_computing_data_collection
;
CrysAlisPro, Oxford Diffraction Ltd.,
Version 1.171.33.31 (release 08-01-2009 CrysAlis171 .NET)
(compiled Jan 8 2009,16:24:04)
;
_computing_data_reduction
;
CrysAlisPro, Oxford Diffraction Ltd.,
Version 1.171.33.31 (release 08-01-2009 CrysAlis171 .NET)
(compiled Jan 8 2009,16:24:0
;
_diffrn_ambient_temperature 293(2)
_diffrn_detector_area_resol_mean 16.1048
_diffrn_measured_fraction_theta_full 0.991
_diffrn_measured_fraction_theta_max 0.991
_diffrn_measurement_device_type 'Goniometer KM4/Xcalibur, detector: Sapphire3'
_diffrn_radiation_monochromator graphite
_diffrn_radiation_source 'Enhance (Mo) X-ray Source'
_diffrn_radiation_type MoK\a
_diffrn_radiation_wavelength 0.71073
_diffrn_reflns_av_R_equivalents 0.1217
_diffrn_reflns_av_sigmaI/netI 0.0506
_diffrn_reflns_limit_h_max 22
_diffrn_reflns_limit_h_min -22
_diffrn_reflns_limit_k_max 22
_diffrn_reflns_limit_k_min -22
_diffrn_reflns_limit_l_max 11
_diffrn_reflns_limit_l_min -10
_diffrn_reflns_number 19509
_diffrn_reflns_theta_full 25.33
_diffrn_reflns_theta_max 25.33
_diffrn_reflns_theta_min 3.74
_exptl_absorpt_coefficient_mu 0.501
_exptl_absorpt_correction_T_max 0.8625
_exptl_absorpt_correction_T_min 0.8226
_exptl_absorpt_correction_type multi-scan
_exptl_absorpt_process_details
;
CrysAlis RED, Oxford Diffraction Ltd.,
Version 1.171.33.31 (release 08-01-2009 CrysAlis171 .NET)
(compiled Jan 8 2009,16:24:04)
Empirical absorption correction using spherical harmonics,
implemented in SCALE3 ABSPACK scaling algorithm.
;
_exptl_crystal_colour yellow
_exptl_crystal_density_diffrn 1.417
_exptl_crystal_density_method 'not measured'
_exptl_crystal_description pyramids
_exptl_crystal_F_000 1328
_exptl_crystal_size_max 0.40
_exptl_crystal_size_mid 0.40
_exptl_crystal_size_min 0.30
_refine_diff_density_max 1.699
_refine_diff_density_min -0.734
_refine_diff_density_rms 0.120
_refine_ls_extinction_method none
_refine_ls_goodness_of_fit_ref 1.273
_refine_ls_hydrogen_treatment riding
_refine_ls_matrix_type full
_refine_ls_number_parameters 164
_refine_ls_number_reflns 1826
_refine_ls_number_restraints 0
_refine_ls_restrained_S_all 1.273
_refine_ls_R_factor_all 0.1212
_refine_ls_R_factor_gt 0.1015
_refine_ls_shift/su_max 0.001
_refine_ls_shift/su_mean 0.000
_refine_ls_structure_factor_coef Fsqd
_refine_ls_weighting_details 'calc w=1/[\s^2^(Fo^2^)+(0.1036P)^2^+6.8504P] where P=(Fo^2^+2Fc^2^)/3'
_refine_ls_weighting_scheme calc
_refine_ls_wR_factor_gt 0.2574
_refine_ls_wR_factor_ref 0.2730
_reflns_number_gt 1453
_reflns_number_total 1826
_reflns_threshold_expression >2sigma(I)
_cod_data_source_file c1ce05376k.txt
_cod_data_source_block CBPG
_cod_depositor_comments
;
The following automatic conversions were performed:

'_exptl_absorpt_correction_type' value 'Multi-scan' changed to
'multi-scan' according to
/home/saulius/struct/CIF-dictionaries/cif_core.dic dictionary named
'cif_core.dic' version 2.4.1 from 2010-06-29.

Automatic conversion script
Id: cif_fix_values 1715 2011-07-08 13:25:40Z adriana 
;
_cod_original_cell_volume 3005.7(6)
_cod_original_sg_symbol_H-M P-31c
_cod_database_code 7206405

loop_
_symmetry_equiv_pos_as_xyz
'x, y, z'
'-y, x-y, z'
'-x+y, -x, z'
'-y, -x, -z+1/2'
'-x+y, y, -z+1/2'
'x, x-y, -z+1/2'
'-x, -y, -z'
'y, -x+y, -z'
'x-y, x, -z'
'y, x, z+1/2'
'x-y, -y, z+1/2'
'-x, -x+y, z+1/2'

loop_
_atom_site_label
_atom_site_type_symbol
_atom_site_fract_x
_atom_site_fract_y
_atom_site_fract_z
_atom_site_U_iso_or_equiv
_atom_site_adp_type
_atom_site_occupancy
_atom_site_symmetry_multiplicity
_atom_site_calc_flag
_atom_site_refinement_flags
_atom_site_disorder_group
Co1 Co 0.3333 0.6667 0.7500 0.0338(6) Uani 1 6 d S .
Cl1 Cl 0.6680(4) 0.5815(3) 0.8677(6) 0.0694(13) Uani 0.50 1 d P .
N1 N 0.4217(3) 0.6699(3) 0.8576(4) 0.0347(10) Uani 1 1 d . .
C1 C 0.4159(4) 0.6252(4) 0.9660(6) 0.0502(15) Uani 1 1 d . .
H1 H 0.3644 0.5867 0.9985 0.060 Uiso 1 1 calc R .
C2 C 0.4841(4) 0.6342(5) 1.0315(8) 0.073(2) Uani 1 1 d . .
H2 H 0.4785 0.6019 1.1073 0.088 Uiso 1 1 calc R .
C3 C 0.5617(4) 0.6915(5) 0.9853(7) 0.065(2) Uani 1 1 d . .
H3 H 0.6083 0.6982 1.0297 0.078 Uiso 1 1 calc R .
C4 C 0.5680(3) 0.7379(4) 0.8727(6) 0.0419(13) Uani 1 1 d . .
C5 C 0.4972(3) 0.7260(3) 0.8098(5) 0.0348(11) Uani 1 1 d . .
C6 C 0.6493(3) 0.8001(4) 0.8136(6) 0.0432(14) Uani 1 1 d . .
O1W O 0.4095(11) 0.4571(11) 0.8156(17) 0.095(5) Uiso 0.50 1 d P .
O2W O 0.3333 0.6667 0.2500 0.046(2) Uiso 1 6 d S .
O6W O 0.950(3) 0.865(3) 0.653(5) 0.115(15) Uiso 0.15 1 d P .
O8W O 0.4397(16) 0.4848(16) 0.831(3) 0.117(8) Uiso 0.40 1 d P .
O3W O 0.6752(15) 0.8376(7) 0.2500 0.096(6) Uiso 0.40 2 d SP .
O4W O 0.399(2) 0.441(2) 0.056(4) 0.105(11) Uiso 0.20 1 d P .
O5W O 0.576(2) 0.6391(18) 0.367(4) 0.103(12) Uiso 0.35 1 d P .
O7W O 0.504(3) 0.800(3) 0.186(4) 0.133(14) Uiso 0.20 1 d P .
N3 N 0.6857(13) 0.7551(13) 0.735(2) 0.054(4) Uani 0.50 1 d P 1
H3A H 0.6837 0.7112 0.7647 0.065 Uiso 0.50 1 calc PR 1
N2 N 0.7050(7) 0.8527(7) 0.9093(11) 0.052(3) Uani 0.50 1 d P 1
H2A H 0.7258 0.8382 0.9743 0.063 Uiso 0.50 1 calc PR 1
C7 C 0.7216(10) 0.7924(10) 0.6137(16) 0.045(5) Uiso 0.50 1 d P 1
O1 O 0.7673(9) 0.7788(10) 0.5376(16) 0.084(4) Uani 0.50 1 d P 1
N2A N 0.6856(9) 0.8765(10) 0.9110(15) 0.058(4) Uiso 0.50 1 d P 2
H2A1 H 0.6851 0.8745 0.9991 0.070 Uiso 0.50 1 calc PR 2
N3A N 0.7030(14) 0.7725(13) 0.7974(19) 0.056(5) Uani 0.50 1 d P 2
H3A1 H 0.7238 0.7585 0.8633 0.067 Uiso 0.50 1 calc PR 2
C7A C 0.7185(11) 0.7703(9) 0.666(3) 0.052(4) Uani 0.50 1 d P 2
O1A O 0.7575(9) 0.7431(8) 0.605(2) 0.091(5) Uani 0.50 1 d P 2

loop_
_atom_site_aniso_label
_atom_site_aniso_U_11
_atom_site_aniso_U_22
_atom_site_aniso_U_33
_atom_site_aniso_U_23
_atom_site_aniso_U_13
_atom_site_aniso_U_12
Co1 0.0318(7) 0.0318(7) 0.0378(10) 0.000 0.000 0.0159(3)
Cl1 0.077(3) 0.052(2) 0.083(3) -0.0120(17) -0.018(3) 0.035(2)
N1 0.032(2) 0.035(2) 0.039(2) 0.0024(19) 0.0036(17) 0.0191(19)
C1 0.039(3) 0.059(4) 0.047(3) 0.018(3) 0.007(2) 0.020(3)
C2 0.048(4) 0.097(6) 0.062(4) 0.039(4) 0.004(3) 0.027(4)
C3 0.043(3) 0.090(5) 0.058(4) 0.032(4) -0.004(3) 0.032(4)
C4 0.039(3) 0.045(3) 0.046(3) 0.005(2) 0.003(2) 0.024(3)
C5 0.040(3) 0.028(2) 0.038(3) 0.000(2) 0.003(2) 0.019(2)
C6 0.032(3) 0.048(3) 0.050(3) 0.008(3) -0.001(2) 0.020(3)
N3 0.053(12) 0.052(10) 0.073(14) 0.017(9) 0.026(10) 0.038(9)
N2 0.052(7) 0.052(7) 0.042(6) 0.006(5) -0.014(5) 0.018(6)
O1 0.065(8) 0.082(11) 0.101(11) -0.016(8) 0.017(7) 0.034(8)
N3A 0.052(10) 0.059(10) 0.066(12) 0.013(8) 0.011(8) 0.035(8)
C7A 0.059(11) 0.028(7) 0.071(13) -0.009(8) 0.009(9) 0.024(7)
O1A 0.060(7) 0.049(8) 0.165(16) -0.030(8) 0.035(9) 0.029(6)

loop_
_atom_type_symbol
_atom_type_description
_atom_type_scat_dispersion_real
_atom_type_scat_dispersion_imag
_atom_type_scat_source
C C 0.0033 0.0016 'International Tables Vol C Tables 4.2.6.8 and 6.1.1.4'
H H 0.0000 0.0000 'International Tables Vol C Tables 4.2.6.8 and 6.1.1.4'
O O 0.0106 0.0060 'International Tables Vol C Tables 4.2.6.8 and 6.1.1.4'
N N 0.0061 0.0033 'International Tables Vol C Tables 4.2.6.8 and 6.1.1.4'
Co Co 0.3494 0.9721 'International Tables Vol C Tables 4.2.6.8 and 6.1.1.4'
Cl Cl 0.1484 0.1585 'International Tables Vol C Tables 4.2.6.8 and 6.1.1.4'

loop_
_geom_angle_atom_site_label_1
_geom_angle_atom_site_label_2
_geom_angle_atom_site_label_3
_geom_angle
_geom_angle_site_symmetry_1
_geom_angle_site_symmetry_3
N1 Co1 N1 84.1(2) 5_556 2_665
N1 Co1 N1 93.65(16) 5_556 6_566
N1 Co1 N1 88.7(2) 2_665 6_566
N1 Co1 N1 88.7(2) 5_556 3_565
N1 Co1 N1 93.65(16) 2_665 3_565
N1 Co1 N1 176.9(2) 6_566 3_565
N1 Co1 N1 93.65(16) 5_556 4_666
N1 Co1 N1 176.9(3) 2_665 4_666
N1 Co1 N1 93.65(16) 6_566 4_666
N1 Co1 N1 84.1(2) 3_565 4_666
N1 Co1 N1 176.9(3) 5_556 .
N1 Co1 N1 93.65(16) 2_665 .
N1 Co1 N1 84.1(2) 6_566 .
N1 Co1 N1 93.65(16) 3_565 .
N1 Co1 N1 88.7(2) 4_666 .
C1 N1 C5 119.3(5) . .
C1 N1 Co1 128.0(4) . .
C5 N1 Co1 112.8(3) . .
N1 C1 C2 121.4(6) . .
N1 C1 H1 119.3 . .
C2 C1 H1 119.3 . .
C1 C2 C3 120.4(6) . .
C1 C2 H2 119.8 . .
C3 C2 H2 119.8 . .
C4 C3 C2 118.5(6) . .
C4 C3 H3 120.8 . .
C2 C3 H3 120.8 . .
C3 C4 C5 118.9(5) . .
C3 C4 C6 122.2(5) . .
C5 C4 C6 118.9(5) . .
N1 C5 C4 121.6(5) . .
N1 C5 C5 115.2(3) . 6_566
C4 C5 C5 123.2(3) . 6_566
N3A C6 N2 84.8(10) . .
N3A C6 C4 114.2(11) . .
N2 C6 C4 114.4(6) . .
N2 C6 N3 110.1(10) . .
C4 C6 N3 108.8(9) . .
N3A C6 C6 111.1(10) . 6_566
N2 C6 C6 109.7(7) . 6_566
C4 C6 C6 117.9(3) . 6_566
N3 C6 C6 93.9(9) . 6_566
N3A C6 N2A 110.9(10) . .
C4 C6 N2A 106.9(7) . .
N3 C6 N2A 134.4(10) . .
C6 C6 N2A 93.7(7) 6_566 .
C7 N3 C6 112.8(15) . .
C7 N3 H3A 123.6 . .
C6 N3 H3A 123.6 . .
C7 N2 C6 110.2(11) 6_566 .
C7 N2 H2A 124.9 6_566 .
C6 N2 H2A 124.9 . .
O1 C7 N2 123.3(16) . 6_566
O1 C7 N3 128.2(19) . .
N2 C7 N3 108.3(15) 6_566 .
C7A N2A C6 110.1(12) 6_566 .
C7A N2A H2A1 125.0 6_566 .
C6 N2A H2A1 125.0 . .
C7A N3A C6 110.1(16) . .
C7A N3A H3A1 124.9 . .
C6 N3A H3A1 124.9 . .
O1A C7A N3A 132(2) . .
O1A C7A N2A 118(2) . 6_566
N3A C7A N2A 110.1(16) . 6_566

loop_
_geom_bond_atom_site_label_1
_geom_bond_atom_site_label_2
_geom_bond_distance
_geom_bond_site_symmetry_2
Co1 N1 1.944(4) 5_556
Co1 N1 1.944(4) 2_665
Co1 N1 1.944(4) 6_566
Co1 N1 1.944(4) 3_565
Co1 N1 1.944(4) 4_666
Co1 N1 1.944(4) .
N1 C1 1.323(7) .
N1 C5 1.364(7) .
C1 C2 1.368(9) .
C1 H1 0.9300 .
C2 C3 1.390(10) .
C2 H2 0.9300 .
C3 C4 1.371(8) .
C3 H3 0.9300 .
C4 C5 1.382(8) .
C4 C6 1.505(8) .
C5 C5 1.443(10) 6_566
C6 N3A 1.36(2) .
C6 N2 1.384(12) .
C6 N3 1.54(2) .
C6 C6 1.547(11) 6_566
C6 N2A 1.569(16) .
N3 C7 1.37(2) .
N3 H3A 0.8600 .
N2 C7 1.33(2) 6_566
N2 H2A 0.8600 .
C7 O1 1.26(2) .
C7 N2 1.33(2) 6_566
N2A C7A 1.39(2) 6_566
N2A H2A1 0.8600 .
N3A C7A 1.32(3) .
N3A H3A1 0.8600 .
C7A O1A 1.24(2) .
C7A N2A 1.39(2) 6_566
